data_1507539
loop_
_publ_author_name
'Parker, Kathlyn A.'
'Mindt, Thomas L.'

_publ_section_title
;
 Electrocyclic Ring Closure of the Enols of Vinyl Quinones. A2H-Chromene
 Synthesis
;
_journal_issue 24
_journal_name_full 'Organic Letters'
_journal_page_first 3875
_journal_paper_doi 10.1021/ol0167199
_journal_volume 3
_journal_year 2001
_chemical_formula_sum 'C11 H10 O4'
_chemical_formula_weight 206.19
_chemical_name_systematic
; 
 ? 
;
_space_group_IT_number 14
_symmetry_cell_setting monoclinic
_symmetry_space_group_name_Hall '-P 2yn'
_symmetry_space_group_name_H-M 'P 1 21/n 1'
_atom_sites_solution_hydrogens geom
_atom_sites_solution_primary direct
_atom_sites_solution_secondary difmap
_audit_creation_method SHELXL-97
_cell_angle_alpha 90.000(4)
_cell_angle_beta 97.983(4)
_cell_angle_gamma 90.000(4)
_cell_formula_units_Z 4
_cell_length_a 7.0591(17)
_cell_length_b 7.3739(19)
_cell_length_c 18.791(5)
_cell_measurement_reflns_used 2855
_cell_measurement_temperature 298(2)
_cell_measurement_theta_max 27.66
_cell_measurement_theta_min 2.76
_cell_volume 968.7(4)
_computing_cell_refinement 'Bruker SAINT'
_computing_data_collection 'Bruker SMART'
_computing_data_reduction 'Bruker SAINT'
_computing_molecular_graphics 'Bruker SHELXTL'
_computing_publication_material 'Bruker SHELXTL'
_computing_structure_refinement 'SHELXL-97 (Sheldrick, 1997)'
_computing_structure_solution 'SHELXS-97 (Sheldrick, 1990)'
_diffrn_ambient_temperature 298(2)
_diffrn_measured_fraction_theta_full 0.984
_diffrn_measured_fraction_theta_max 0.984
_diffrn_measurement_device_type 'CCD area detector'
_diffrn_measurement_method 'phi and omega scans'
_diffrn_radiation_monochromator graphite
_diffrn_radiation_source 'fine-focus sealed tube'
_diffrn_radiation_type MoK\a
_diffrn_radiation_wavelength 0.71073
_diffrn_reflns_av_R_equivalents 0.0376
_diffrn_reflns_av_sigmaI/netI 0.0334
_diffrn_reflns_limit_h_max 8
_diffrn_reflns_limit_h_min -8
_diffrn_reflns_limit_k_max 8
_diffrn_reflns_limit_k_min -9
_diffrn_reflns_limit_l_max 23
_diffrn_reflns_limit_l_min -23
_diffrn_reflns_number 5246
_diffrn_reflns_theta_full 26.43
_diffrn_reflns_theta_max 26.43
_diffrn_reflns_theta_min 2.19
_exptl_absorpt_coefficient_mu 0.108
_exptl_absorpt_correction_T_max 0.9528
_exptl_absorpt_correction_T_min 0.9477
_exptl_absorpt_correction_type 'empirical (SADABS 2)'
_exptl_crystal_colour 'brown yellow'
_exptl_crystal_density_diffrn 1.414
_exptl_crystal_density_method 'not measured'
_exptl_crystal_description prism
_exptl_crystal_F_000 432
_exptl_crystal_size_max 0.50
_exptl_crystal_size_mid 0.49
_exptl_crystal_size_min 0.45
_refine_diff_density_max 0.395
_refine_diff_density_min -0.347
_refine_diff_density_rms 0.037
_refine_ls_extinction_coef 0.011(4)
_refine_ls_extinction_expression Fc^*^=kFc[1+0.001xFc^2^\l^3^/sin(2\q)]^-1/4^
_refine_ls_extinction_method SHELXL
_refine_ls_goodness_of_fit_ref 1.052
_refine_ls_hydrogen_treatment mixed
_refine_ls_matrix_type full
_refine_ls_number_parameters 134
_refine_ls_number_reflns 1955
_refine_ls_number_restraints 0
_refine_ls_restrained_S_all 1.052
_refine_ls_R_factor_all 0.0645
_refine_ls_R_factor_gt 0.0488
_refine_ls_shift/su_max 0.037
_refine_ls_shift/su_mean 0.006
_refine_ls_structure_factor_coef Fsqd
_refine_ls_weighting_details 'calc w=1/[\s^2^(Fo^2^)+(0.0497P)^2^+0.3893P] where P=(Fo^2^+2Fc^2^)/3'
_refine_ls_weighting_scheme calc
_refine_ls_wR_factor_gt 0.1181
_refine_ls_wR_factor_ref 0.1261
_reflns_number_gt 1551
_reflns_number_total 1955
_reflns_threshold_expression >2sigma(I)
_cod_data_source_file ol0167199_s2.cif
_cod_data_source_block tm1b
_cod_depositor_comments
;
The following automatic conversions were performed:

'_symmetry_cell_setting' value 'Monoclinic' changed to 'monoclinic'
according to /home/saulius/struct/CIF-dictionaries/cif_core.dic
dictionary named 'cif_core.dic' version 2.4.2 from 2011-04-26.

Automatic conversion script
Id: cif_fix_values 1715 2011-07-08 13:25:40Z adriana 
;
_cod_original_sg_symbol_H-M P2(1)/n
_cod_database_code 1507539

loop_
_symmetry_equiv_pos_as_xyz
'x, y, z'
'-x+1/2, y+1/2, -z+1/2'
'-x, -y, -z'
'x-1/2, -y-1/2, z-1/2'

loop_
_atom_site_label
_atom_site_type_symbol
_atom_site_fract_x
_atom_site_fract_y
_atom_site_fract_z
_atom_site_U_iso_or_equiv
_atom_site_adp_type
_atom_site_occupancy
_atom_site_symmetry_multiplicity
_atom_site_calc_flag
_atom_site_refinement_flags
C1 C 0.4615(3) 0.2305(2) 0.17625(10) 0.0387(4) Uani 1 1 d .
C2 C 0.3514(3) 0.1536(2) 0.22480(10) 0.0384(4) Uani 1 1 d .
C3 C 0.4320(3) 0.1383(2) 0.29654(10) 0.0418(5) Uani 1 1 d .
H3 H 0.3623 0.0844 0.3294 0.050 Uiso 1 1 calc R
C4 C 0.6142(3) 0.2024(2) 0.31952(10) 0.0403(4) Uani 1 1 d .
C5 C 0.7179(3) 0.2828(3) 0.27068(10) 0.0435(5) Uani 1 1 d .
H5 H 0.8394 0.3283 0.2862 0.052 Uiso 1 1 calc R
C6 C 0.6418(3) 0.2957(3) 0.19902(10) 0.0431(5) Uani 1 1 d .
H6 H 0.7126 0.3486 0.1663 0.052 Uiso 1 1 calc R
C7 C 0.1560(3) 0.1026(3) 0.19759(11) 0.0451(5) Uani 1 1 d .
H7 H 0.0706 0.0759 0.2296 0.054 Uiso 1 1 calc R
C8 C 0.0990(3) 0.0939(3) 0.12797(11) 0.0465(5) Uani 1 1 d .
H8 H -0.0280 0.0681 0.1105 0.056 Uiso 1 1 calc R
C9 C 0.2425(3) 0.1264(3) 0.07683(10) 0.0441(5) Uani 1 1 d .
H9 H 0.1743 0.1750 0.0319 0.053 Uiso 1 1 calc R
C10 C 0.3332(3) -0.0526(3) 0.06043(10) 0.0447(5) Uani 1 1 d .
C11 C 0.2659(4) -0.3405(4) 0.00841(14) 0.0707(7) Uiso 1 1 d .
H11A H 0.3691 -0.3311 -0.0197 0.085 Uiso 1 1 calc R
H11B H 0.1612 -0.4046 -0.0185 0.085 Uiso 1 1 calc R
H11C H 0.3086 -0.4050 0.0521 0.085 Uiso 1 1 calc R
O1 O 0.3855(2) 0.25336(18) 0.10459(7) 0.0475(4) Uani 1 1 d .
O2 O 0.6844(2) 0.1835(2) 0.39103(7) 0.0543(4) Uani 1 1 d .
H2 H 0.7835 0.2421 0.4002 0.081 Uiso 1 1 calc R
O3 O 0.4985(2) -0.0907(2) 0.07777(8) 0.0646(5) Uani 1 1 d .
O4 O 0.2041(2) -0.1615(2) 0.02546(8) 0.0561(4) Uani 1 1 d .

loop_
_atom_site_aniso_label
_atom_site_aniso_U_11
_atom_site_aniso_U_22
_atom_site_aniso_U_33
_atom_site_aniso_U_23
_atom_site_aniso_U_13
_atom_site_aniso_U_12
C1 0.0448(11) 0.0327(9) 0.0382(10) 0.0005(7) 0.0050(8) -0.0032(7)
C2 0.0399(10) 0.0334(9) 0.0425(10) -0.0014(7) 0.0076(8) -0.0028(7)
C3 0.0459(11) 0.0390(10) 0.0424(10) 0.0018(8) 0.0130(8) -0.0031(8)
C4 0.0448(11) 0.0375(10) 0.0380(10) -0.0025(8) 0.0039(8) 0.0040(8)
C5 0.0369(10) 0.0437(10) 0.0497(11) -0.0059(8) 0.0051(8) -0.0051(8)
C6 0.0444(11) 0.0429(11) 0.0435(11) -0.0008(8) 0.0114(8) -0.0090(8)
C7 0.0376(10) 0.0450(11) 0.0539(12) -0.0010(9) 0.0108(8) -0.0047(8)
C8 0.0373(10) 0.0457(11) 0.0543(12) -0.0008(9) -0.0009(8) -0.0023(8)
C9 0.0430(10) 0.0446(11) 0.0416(10) 0.0041(8) -0.0055(8) -0.0028(8)
C10 0.0488(12) 0.0510(11) 0.0327(9) 0.0046(8) 0.0003(8) -0.0004(9)
O1 0.0542(9) 0.0463(8) 0.0404(8) 0.0063(6) 0.0005(6) -0.0116(6)
O2 0.0565(10) 0.0625(10) 0.0416(8) 0.0022(7) -0.0018(6) -0.0048(7)
O3 0.0550(10) 0.0758(11) 0.0583(9) -0.0071(8) -0.0091(7) 0.0167(8)
O4 0.0559(9) 0.0494(8) 0.0623(9) -0.0119(7) 0.0051(7) -0.0040(7)

loop_
_atom_type_symbol
_atom_type_description
_atom_type_scat_dispersion_real
_atom_type_scat_dispersion_imag
_atom_type_scat_source
C C 0.0033 0.0016 'International Tables Vol C Tables 4.2.6.8 and 6.1.1.4'
H H 0.0000 0.0000 'International Tables Vol C Tables 4.2.6.8 and 6.1.1.4'
O O 0.0106 0.0060 'International Tables Vol C Tables 4.2.6.8 and 6.1.1.4'

loop_
_geom_angle_atom_site_label_1
_geom_angle_atom_site_label_2
_geom_angle_atom_site_label_3
_geom_angle
C6 C1 O1 118.43(16)
C6 C1 C2 120.94(17)
O1 C1 C2 120.49(16)
C3 C2 C1 118.37(17)
C3 C2 C7 124.05(17)
C1 C2 C7 117.51(17)
C4 C3 C2 120.79(17)
O2 C4 C3 117.71(17)
O2 C4 C5 122.68(17)
C3 C4 C5 119.61(17)
C6 C5 C4 120.41(18)
C1 C6 C5 119.83(17)
C8 C7 C2 120.48(18)
C7 C8 C9 119.04(17)
O1 C9 C8 112.09(16)
O1 C9 C10 110.46(15)
C8 C9 C10 109.31(16)
O3 C10 O4 124.8(2)
O3 C10 C9 124.74(18)
O4 C10 C9 110.44(16)
C1 O1 C9 115.76(13)
C10 O4 C11 117.32(17)

loop_
_geom_bond_atom_site_label_1
_geom_bond_atom_site_label_2
_geom_bond_distance
C1 C6 1.373(3)
C1 O1 1.389(2)
C1 C2 1.398(3)
C2 C3 1.393(3)
C2 C7 1.452(3)
C3 C4 1.382(3)
C4 O2 1.373(2)
C4 C5 1.384(3)
C5 C6 1.382(3)
C7 C8 1.316(3)
C8 C9 1.509(3)
C9 O1 1.422(2)
C9 C10 1.517(3)
C10 O3 1.201(2)
C10 O4 1.319(2)
C11 O4 1.440(3)

loop_
_geom_torsion_atom_site_label_1
_geom_torsion_atom_site_label_2
_geom_torsion_atom_site_label_3
_geom_torsion_atom_site_label_4
_geom_torsion
C6 C1 C2 C3 -2.4(3)
O1 C1 C2 C3 -178.15(16)
C6 C1 C2 C7 174.63(17)
O1 C1 C2 C7 -1.1(3)
C1 C2 C3 C4 1.8(3)
C7 C2 C3 C4 -175.04(18)
C2 C3 C4 O2 179.74(16)
C2 C3 C4 C5 0.1(3)
O2 C4 C5 C6 178.95(17)
C3 C4 C5 C6 -1.4(3)
O1 C1 C6 C5 176.96(16)
C2 C1 C6 C5 1.2(3)
C4 C5 C6 C1 0.8(3)
C3 C2 C7 C8 -169.31(19)
C1 C2 C7 C8 13.8(3)
C2 C7 C8 C9 3.7(3)
C7 C8 C9 O1 -32.5(2)
C7 C8 C9 C10 90.3(2)
O1 C9 C10 O3 9.8(3)
C8 C9 C10 O3 -113.9(2)
O1 C9 C10 O4 -171.18(15)
C8 C9 C10 O4 65.0(2)
C6 C1 O1 C9 155.18(17)
C2 C1 O1 C9 -29.0(2)
C8 C9 O1 C1 44.3(2)
C10 C9 O1 C1 -77.9(2)
O3 C10 O4 C11 1.5(3)
C9 C10 O4 C11 -177.52(18)

loop_
_cod_related_entry_id
_cod_related_entry_database
_cod_related_entry_code
1 ChemSpider 4401446
